data_2203392
loop_
_publ_author_name
'Wang, Jin-Ling'
'Jia, Yong-Jin'
'Yu, Ming'

_publ_section_title
;
 The Schiff base 3,4-methylenedioxybenzaldehyde semicarbazone
;
_journal_issue 4
_journal_name_full 'Acta Crystallographica Section E'
_journal_page_first o662
_journal_page_last o663
_journal_paper_doi 10.1107/S1600536804006634
_journal_volume 60
_journal_year 2004
_chemical_formula_iupac 'C9 H9 N3 O3'
_chemical_formula_moiety 'C9 H9 N3 O3'
_chemical_formula_sum 'C9 H9 N3 O3'
_chemical_formula_weight 207.19
_chemical_name_systematic
;
3,4-methylenedioxybenzaldehyde semicarbazone
;
_space_group_IT_number 14
_symmetry_cell_setting monoclinic
_symmetry_space_group_name_Hall '-P 2ybc'
_symmetry_space_group_name_H-M 'P 1 21/c 1'
_atom_sites_solution_hydrogens geom
_atom_sites_solution_primary direct
_atom_sites_solution_secondary difmap
_audit_creation_method SHELXL97
_cell_angle_alpha 90.00
_cell_angle_beta 101.353(6)
_cell_angle_gamma 90.00
_cell_formula_units_Z 4
_cell_length_a 17.698(7)
_cell_length_b 4.475(2)
_cell_length_c 12.084(5)
_cell_measurement_reflns_used 820
_cell_measurement_temperature 293(2)
_cell_measurement_theta_max 21.053
_cell_measurement_theta_min 2.025
_cell_volume 938.3(7)
_computing_cell_refinement 'SAINT (Bruker, 1999)'
_computing_data_collection 'SMART (Bruker, 1999)'
_computing_data_reduction SAINT
_computing_molecular_graphics 'ORTEP-3 for Windows (Farrugia, 1997)'
_computing_publication_material 'WinGX (Farrugia, 1999)'
_computing_structure_refinement 'SHELXL97 (Sheldrick, 1997)'
_computing_structure_solution 'SHELXS97 (Sheldrick, 1997)'
_diffrn_ambient_temperature 293(2)
_diffrn_measured_fraction_theta_full 0.994
_diffrn_measured_fraction_theta_max 0.994
_diffrn_measurement_device_type 'Bruker SMART 1000 CCD area-detector'
_diffrn_measurement_method '\f and \w'
_diffrn_radiation_monochromator graphite
_diffrn_radiation_source 'fine-focus sealed tube'
_diffrn_radiation_type MoK\a
_diffrn_radiation_wavelength 0.71073
_diffrn_reflns_av_R_equivalents 0.0318
_diffrn_reflns_av_sigmaI/netI 0.0370
_diffrn_reflns_limit_h_max 22
_diffrn_reflns_limit_h_min -15
_diffrn_reflns_limit_k_max 5
_diffrn_reflns_limit_k_min -5
_diffrn_reflns_limit_l_max 14
_diffrn_reflns_limit_l_min -15
_diffrn_reflns_number 5042
_diffrn_reflns_theta_full 26.38
_diffrn_reflns_theta_max 26.38
_diffrn_reflns_theta_min 1.17
_diffrn_standards_number 0
_exptl_absorpt_coefficient_mu 0.113
_exptl_absorpt_correction_type none
_exptl_crystal_colour pink
_exptl_crystal_density_diffrn 1.467
_exptl_crystal_density_meas ?
_exptl_crystal_density_method .
_exptl_crystal_description prism
_exptl_crystal_F_000 432
_exptl_crystal_size_max 0.26
_exptl_crystal_size_mid 0.25
_exptl_crystal_size_min 0.20
_refine_diff_density_max 0.140
_refine_diff_density_min -0.153
_refine_ls_extinction_coef 0.010(2)
_refine_ls_extinction_expression Fc^*^=kFc[1+0.001xFc^2^\l^3^/sin(2\q)]^-1/4^
_refine_ls_extinction_method 'SHELXL97 (Sheldrick, 1997)'
_refine_ls_goodness_of_fit_ref 1.029
_refine_ls_hydrogen_treatment refall
_refine_ls_matrix_type full
_refine_ls_number_parameters 173
_refine_ls_number_reflns 1916
_refine_ls_number_restraints 0
_refine_ls_restrained_S_all 1.029
_refine_ls_R_factor_all 0.0732
_refine_ls_R_factor_gt 0.0406
_refine_ls_shift/su_max 0.000
_refine_ls_shift/su_mean 0.000
_refine_ls_structure_factor_coef Fsqd
_refine_ls_weighting_details 'calc w = 1/[\s^2^(Fo^2^)+(0.0476P)^2^+0.0571P] where P = (Fo^2^+2Fc^2^)/3'
_refine_ls_weighting_scheme calc
_refine_ls_wR_factor_gt 0.0879
_refine_ls_wR_factor_ref 0.1009
_reflns_number_gt 1265
_reflns_number_total 1916
_reflns_threshold_expression I>2\s(I)
_cod_data_source_file cf6335.cif
_cod_data_source_block I
_cod_original_cell_volume 938.2(7)
_cod_original_sg_symbol_H-M 'P 21/c'
_cod_database_code 2203392
_cod_database_fobs_code 2203392

loop_
_symmetry_equiv_pos_as_xyz
'x, y, z'
'-x, y+1/2, -z+1/2'
'-x, -y, -z'
'x, -y-1/2, z-1/2'

loop_
_atom_site_label
_atom_site_fract_x
_atom_site_fract_y
_atom_site_fract_z
_atom_site_U_iso_or_equiv
_atom_site_adp_type
_atom_site_calc_flag
_atom_site_occupancy
_atom_site_type_symbol
O1 0.49013(6) 0.2965(3) -0.13497(9) 0.0454(4) Uani d 1 O
O17 0.93936(8) -0.2911(4) 0.43700(12) 0.0708(5) Uani d 1 O
O18 0.91425(7) -0.4054(4) 0.24658(11) 0.0689(5) Uani d 1 O
N1 0.57967(9) -0.0693(4) -0.13051(13) 0.0444(4) Uani d 1 N
H1A 0.5544(11) -0.143(4) -0.1969(18) 0.055(6) Uiso d 1 H
H1B 0.6194(12) -0.164(5) -0.0861(17) 0.063(6) Uiso d 1 H
N2 0.58712(8) 0.2665(4) 0.01553(12) 0.0424(4) Uani d 1 N
H2 0.5649(10) 0.409(4) 0.0528(16) 0.050(5) Uiso d 1 H
N3 0.65177(7) 0.1193(3) 0.07217(11) 0.0395(4) Uani d 1 N
C1 0.54933(9) 0.1651(4) -0.08670(13) 0.0352(4) Uani d 1 C
C2 0.67542(10) 0.1998(5) 0.17424(14) 0.0440(5) Uani d 1 C
H3 0.6513(10) 0.349(4) 0.2064(16) 0.054(6) Uiso d 1 H
C11 0.74433(9) 0.0718(4) 0.24503(13) 0.0412(4) Uani d 1 C
C12 0.76112(11) 0.1410(5) 0.35905(15) 0.0485(5) Uani d 1 C
H12 0.7305(9) 0.271(4) 0.3859(15) 0.042(5) Uiso d 1 H
C13 0.82591(11) 0.0284(5) 0.43159(15) 0.0514(5) Uani d 1 C
H13 0.8387(10) 0.082(4) 0.5104(17) 0.054(5) Uiso d 1 H
C14 0.87233(10) -0.1538(4) 0.38466(15) 0.0469(5) Uani d 1 C
C15 0.85703(10) -0.2223(4) 0.27113(15) 0.0448(5) Uani d 1 C
C16 0.79397(10) -0.1158(4) 0.19878(15) 0.0453(5) Uani d 1 C
H16 0.7839(9) -0.170(4) 0.1183(16) 0.044(5) Uiso d 1 H
C10 0.96719(13) -0.4488(7) 0.35096(19) 0.0630(6) Uani d 1 C
H10A 0.9714(13) -0.655(6) 0.371(2) 0.082(8) Uiso d 1 H
H10B 1.0170(13) -0.362(5) 0.3440(19) 0.075(7) Uiso d 1 H

loop_
_atom_site_aniso_label
_atom_site_aniso_U_11
_atom_site_aniso_U_22
_atom_site_aniso_U_33
_atom_site_aniso_U_12
_atom_site_aniso_U_13
_atom_site_aniso_U_23
O1 0.0450(7) 0.0498(8) 0.0355(7) 0.0041(6) -0.0060(5) 0.0029(6)
O17 0.0601(9) 0.0877(11) 0.0542(9) 0.0262(8) -0.0141(7) -0.0006(8)
O18 0.0578(9) 0.0884(11) 0.0555(8) 0.0301(8) -0.0011(7) -0.0033(8)
N1 0.0473(9) 0.0470(10) 0.0340(8) 0.0008(8) -0.0035(7) -0.0030(8)
N2 0.0425(8) 0.0483(10) 0.0321(8) 0.0101(7) -0.0031(6) -0.0022(7)
N3 0.0368(7) 0.0462(9) 0.0322(8) 0.0034(7) -0.0015(6) 0.0037(6)
C1 0.0377(9) 0.0382(10) 0.0282(8) -0.0057(8) 0.0030(7) 0.0058(7)
C2 0.0434(10) 0.0536(12) 0.0324(9) 0.0077(9) 0.0012(8) -0.0031(9)
C11 0.0385(9) 0.0495(11) 0.0327(9) 0.0021(8) 0.0003(7) 0.0019(8)
C12 0.0467(11) 0.0610(14) 0.0360(10) 0.0087(10) 0.0041(8) -0.0044(9)
C13 0.0541(11) 0.0646(14) 0.0305(10) 0.0024(10) -0.0036(8) -0.0002(9)
C14 0.0408(10) 0.0543(12) 0.0397(10) 0.0023(9) -0.0067(8) 0.0055(9)
C15 0.0407(10) 0.0498(11) 0.0422(10) 0.0049(8) 0.0039(8) 0.0029(9)
C16 0.0454(10) 0.0566(13) 0.0310(9) 0.0034(9) 0.0004(8) -0.0020(9)
C10 0.0491(13) 0.0735(17) 0.0613(14) 0.0129(12) -0.0017(10) 0.0118(13)

loop_
_atom_type_symbol
_atom_type_description
_atom_type_scat_dispersion_real
_atom_type_scat_dispersion_imag
_atom_type_scat_source
C C 0.0033 0.0016 'International Tables Vol C Tables 4.2.6.8 and 6.1.1.4'
H H 0.0000 0.0000 'International Tables Vol C Tables 4.2.6.8 and 6.1.1.4'
N N 0.0061 0.0033 'International Tables Vol C Tables 4.2.6.8 and 6.1.1.4'
O O 0.0106 0.0060 'International Tables Vol C Tables 4.2.6.8 and 6.1.1.4'

loop_
_geom_angle_atom_site_label_1
_geom_angle_atom_site_label_2
_geom_angle_atom_site_label_3
_geom_angle
C14 O17 C10 106.09(15)
C15 O18 C10 105.81(15)
C1 N1 H1A 118.3(12)
C1 N1 H1B 117.4(13)
H1A N1 H1B 123.4(19)
C1 N2 N3 120.17(16)
C1 N2 H2 119.9(11)
N3 N2 H2 119.0(11)
C2 N3 N2 115.33(15)
O1 C1 N1 123.62(15)
O1 C1 N2 119.13(16)
N1 C1 N2 117.23(15)
N3 C2 C11 122.22(18)
N3 C2 H3 121.5(11)
C11 C2 H3 116.2(11)
C12 C11 C16 119.96(16)
C12 C11 C2 119.02(17)
C16 C11 C2 121.02(15)
C11 C12 C13 122.23(19)
C11 C12 H12 118.5(11)
C13 C12 H12 119.2(11)
C14 C13 C12 116.42(17)
C14 C13 H13 121.2(11)
C12 C13 H13 122.3(11)
C13 C14 O17 127.90(17)
C13 C14 C15 122.15(16)
O17 C14 C15 109.94(17)
C16 C15 C14 122.45(18)
C16 C15 O18 127.85(17)
C14 C15 O18 109.70(15)
C15 C16 C11 116.78(17)
C15 C16 H16 120.9(10)
C11 C16 H16 122.3(10)
O17 C10 O18 108.45(16)
O17 C10 H10A 108.1(15)
O18 C10 H10A 111.4(14)
O17 C10 H10B 108.2(14)
O18 C10 H10B 108.3(13)
H10A C10 H10B 112.3(19)

loop_
_geom_bond_atom_site_label_1
_geom_bond_atom_site_label_2
_geom_bond_distance
O1 C1 1.2420(19)
O17 C14 1.374(2)
O17 C10 1.423(3)
O18 C15 1.380(2)
O18 C10 1.429(2)
N1 C1 1.334(2)
N1 H1A 0.90(2)
N1 H1B 0.90(2)
N2 C1 1.362(2)
N2 N3 1.3794(19)
N2 H2 0.91(2)
N3 C2 1.274(2)
C2 C11 1.462(2)
C2 H3 0.92(2)
C11 C12 1.386(2)
C11 C16 1.408(3)
C12 C13 1.393(2)
C12 H12 0.897(18)
C13 C14 1.358(3)
C13 H13 0.97(2)
C14 C15 1.380(3)
C15 C16 1.361(2)
C16 H16 0.985(18)
C10 H10A 0.95(3)
C10 H10B 0.98(2)

loop_
_geom_hbond_atom_site_label_D
_geom_hbond_atom_site_label_H
_geom_hbond_atom_site_label_A
_geom_hbond_site_symmetry_A
_geom_hbond_distance_DH
_geom_hbond_distance_HA
_geom_hbond_distance_DA
_geom_hbond_angle_DHA
N1 H1B N3 . 0.90(2) 2.27(2) 2.666(2) 106.2(15)
N1 H1A O1 2_644 0.90(2) 2.05(2) 2.922(2) 163.5(17)
N2 H2 O1 3_665 0.91(2) 2.01(2) 2.925(2) 175.9(17)

loop_
_geom_torsion_atom_site_label_1
_geom_torsion_atom_site_label_2
_geom_torsion_atom_site_label_3
_geom_torsion_atom_site_label_4
_geom_torsion
C1 N2 N3 C2 -168.85(16)
N3 N2 C1 O1 178.20(14)
N3 N2 C1 N1 -3.2(2)
N2 N3 C2 C11 -178.32(16)
N3 C2 C11 C12 -171.77(18)
N3 C2 C11 C16 9.2(3)
C16 C11 C12 C13 -0.7(3)
C2 C11 C12 C13 -179.73(18)
C11 C12 C13 C14 0.1(3)
C12 C13 C14 O17 179.52(19)
C12 C13 C14 C15 0.7(3)
C10 O17 C14 C13 -178.2(2)
C10 O17 C14 C15 0.8(2)
C13 C14 C15 C16 -1.0(3)
O17 C14 C15 C16 -179.98(18)
C13 C14 C15 O18 178.69(18)
O17 C14 C15 O18 -0.3(2)
C10 O18 C15 C16 179.4(2)
C10 O18 C15 C14 -0.3(2)
C14 C15 C16 C11 0.4(3)
O18 C15 C16 C11 -179.21(19)
C12 C11 C16 C15 0.4(3)
C2 C11 C16 C15 179.47(18)
C14 O17 C10 O18 -0.9(3)
C15 O18 C10 O17 0.7(3)

loop_
_cod_related_entry_id
_cod_related_entry_database
_cod_related_entry_code
1 ChemSpider 4645122
